data_7208038
loop_
_publ_author_name
'Kaur, Paramjit'
'Kaur, Mandeep'
'Depotter, Griet'
'Van Cleuvenbergen, Stijn'
'Asselberghs, Inge'
'Clays, Koen'
'Singh, Kamaljit'

_publ_section_title
;
 Thermally stable ferrocenyl &#x201C;push--pull&#x201D; chromophores with
 tailorable and switchable second-order non-linear optical response:
 synthesis and structure--property relationship
;
_journal_issue 21
_journal_name_full 'Journal of Materials Chemistry'
_journal_page_first 10597
_journal_paper_doi 10.1039/c2jm31387a
_journal_volume 22
_journal_year 2012
_chemical_formula_sum 'C23 H22 Fe N2'
_chemical_formula_weight 382.28
_chemical_name_systematic
;
?
;
_space_group_IT_number 2
_symmetry_cell_setting triclinic
_symmetry_space_group_name_Hall '-P 1'
_symmetry_space_group_name_H-M 'P -1'
_atom_sites_solution_hydrogens geom
_atom_sites_solution_primary direct
_atom_sites_solution_secondary difmap
_audit_creation_method SHELXL-97
_cell_angle_alpha 85.685(4)
_cell_angle_beta 81.702(4)
_cell_angle_gamma 75.203(5)
_cell_formula_units_Z 2
_cell_length_a 7.3555(4)
_cell_length_b 11.6373(7)
_cell_length_c 11.6538(6)
_cell_measurement_reflns_used 5455
_cell_measurement_temperature 293(2)
_cell_measurement_theta_max 32.4774
_cell_measurement_theta_min 3.2459
_cell_volume 953.60(9)
_computing_cell_refinement 'CrysAlis RED, Oxford Diffraction Ltd.,'
_computing_data_collection 'CrysAlis CCD, Oxford Diffraction Ltd.,'
_computing_data_reduction 'CrysAlis RED, Oxford Diffraction Ltd.,'
_computing_molecular_graphics Ortep3
_computing_publication_material Shelx97
_computing_structure_refinement 'SHELXL-97 (Sheldrick, 1997)'
_computing_structure_solution 'SHELXS-97 (Sheldrick, 1997)'
_diffrn_ambient_temperature 293(2)
_diffrn_detector_area_resol_mean 15.9948
_diffrn_measured_fraction_theta_full 0.984
_diffrn_measured_fraction_theta_max 0.984
_diffrn_measurement_device_type 'OXFORD DIFFRACTION SUPER NOVA'
_diffrn_measurement_method \w/q-scan
_diffrn_radiation_monochromator graphite
_diffrn_radiation_source 'Micro-Focus (Mo) X-ray Source'
_diffrn_radiation_type MoK\a
_diffrn_radiation_wavelength 0.71073
_diffrn_reflns_av_R_equivalents 0.0272
_diffrn_reflns_av_sigmaI/netI 0.0300
_diffrn_reflns_limit_h_max 8
_diffrn_reflns_limit_h_min -8
_diffrn_reflns_limit_k_max 13
_diffrn_reflns_limit_k_min -13
_diffrn_reflns_limit_l_max 12
_diffrn_reflns_limit_l_min -13
_diffrn_reflns_number 6742
_diffrn_reflns_theta_full 25.00
_diffrn_reflns_theta_max 25.00
_diffrn_reflns_theta_min 3.25
_exptl_absorpt_coefficient_mu 0.799
_exptl_absorpt_correction_T_max 0.8502
_exptl_absorpt_correction_T_min 0.7842
_exptl_absorpt_correction_type multi-scan
_exptl_absorpt_process_details
;
CrysAlis RED, Oxford Diffraction Ltd.,
Version 1.171.31.7 (release 18-10-2006 CrysAlis171 .NET)
(compiled Oct 18 2006,16:28:17)
Empirical absorption correction using spherical harmonics,
implemented in SCALE3 ABSPACK scaling algorithm.
;
_exptl_crystal_colour black
_exptl_crystal_density_diffrn 1.331
_exptl_crystal_density_method 'not measured'
_exptl_crystal_description block
_exptl_crystal_F_000 400
_exptl_crystal_size_max 0.32
_exptl_crystal_size_mid 0.28
_exptl_crystal_size_min 0.21
_refine_diff_density_max 0.442
_refine_diff_density_min -0.725
_refine_diff_density_rms 0.125
_refine_ls_extinction_method none
_refine_ls_goodness_of_fit_ref 1.056
_refine_ls_hydrogen_treatment riding
_refine_ls_matrix_type full
_refine_ls_number_parameters 237
_refine_ls_number_reflns 3302
_refine_ls_number_restraints 0
_refine_ls_restrained_S_all 1.056
_refine_ls_R_factor_all 0.0477
_refine_ls_R_factor_gt 0.0415
_refine_ls_shift/su_max 0.000
_refine_ls_shift/su_mean 0.000
_refine_ls_structure_factor_coef Fsqd
_refine_ls_weighting_details 'calc w=1/[\s^2^(Fo^2^)+(0.1360P)^2^+0.3720P] where P=(Fo^2^+2Fc^2^)/3'
_refine_ls_weighting_scheme calc
_refine_ls_wR_factor_gt 0.1419
_refine_ls_wR_factor_ref 0.1760
_reflns_number_gt 3065
_reflns_number_total 3302
_reflns_threshold_expression >2sigma(I)
_cod_data_source_file c2jm31387a.txt
_cod_data_source_block gnu001
_cod_depositor_comments
;
The following automatic conversions were performed:

'_symmetry_cell_setting' value 'Triclinic' changed to 'triclinic'
according to /home/saulius/struct/CIF-dictionaries/cif_core.dic
dictionary named 'cif_core.dic' version 2.4.1 from 2010-06-29.

Automatic conversion script
Id: cif_fix_values 1715 2011-07-08 13:25:40Z adriana 
;
_cod_database_code 7208038

loop_
_symmetry_equiv_pos_as_xyz
'x, y, z'
'-x, -y, -z'

loop_
_atom_site_label
_atom_site_type_symbol
_atom_site_fract_x
_atom_site_fract_y
_atom_site_fract_z
_atom_site_U_iso_or_equiv
_atom_site_adp_type
_atom_site_occupancy
_atom_site_symmetry_multiplicity
_atom_site_calc_flag
_atom_site_refinement_flags
Fe1 Fe 0.20351(5) 0.01854(3) 0.25819(3) 0.0362(2) Uani 1 1 d .
N1 N 0.4426(7) 0.6813(4) -0.4327(4) 0.0965(15) Uani 1 1 d .
N2 N 0.4196(7) 0.6865(4) -0.0597(5) 0.0921(14) Uani 1 1 d .
C1 C 0.3987(5) 0.6394(3) -0.3448(4) 0.0635(10) Uani 1 1 d .
C2 C 0.3889(5) 0.6417(3) -0.1360(4) 0.0608(10) Uani 1 1 d .
C3 C 0.3482(4) 0.5885(3) -0.2331(3) 0.0490(8) Uani 1 1 d .
C4 C 0.2707(4) 0.4915(3) -0.2205(3) 0.0423(7) Uani 1 1 d .
C5 C 0.2348(5) 0.4373(3) -0.3250(3) 0.0480(7) Uani 1 1 d .
H5A H 0.3500 0.3805 -0.3550 0.058 Uiso 1 1 calc R
H5B H 0.2046 0.4993 -0.3846 0.058 Uiso 1 1 calc R
C6 C 0.0734(4) 0.3744(3) -0.2999(3) 0.0411(7) Uani 1 1 d .
C7 C -0.1185(5) 0.4645(3) -0.2739(3) 0.0536(8) Uani 1 1 d .
H7A H -0.1402 0.5191 -0.3394 0.080 Uiso 1 1 calc R
H7B H -0.1180 0.5075 -0.2069 0.080 Uiso 1 1 calc R
H7C H -0.2176 0.4232 -0.2592 0.080 Uiso 1 1 calc R
C8 C 0.0710(7) 0.3054(4) -0.4066(3) 0.0599(10) Uani 1 1 d .
H8A H 0.1891 0.2469 -0.4215 0.090 Uiso 1 1 calc R
H8B H 0.0535 0.3596 -0.4728 0.090 Uiso 1 1 calc R
H8C H -0.0312 0.2667 -0.3924 0.090 Uiso 1 1 calc R
C9 C 0.1099(4) 0.2863(3) -0.1957(3) 0.0408(7) Uani 1 1 d .
H9A H -0.0021 0.2566 -0.1712 0.049 Uiso 1 1 calc R
H9B H 0.2138 0.2191 -0.2198 0.049 Uiso 1 1 calc R
C10 C 0.1573(4) 0.3412(3) -0.0938(3) 0.0388(6) Uani 1 1 d .
C11 C 0.2292(4) 0.4377(3) -0.1093(3) 0.0430(7) Uani 1 1 d .
H11 H 0.2527 0.4706 -0.0443 0.052 Uiso 1 1 calc R
C12 C 0.1290(4) 0.2896(3) 0.0220(3) 0.0422(7) Uani 1 1 d .
H12 H 0.1612 0.3266 0.0814 0.051 Uiso 1 1 calc R
C13 C 0.0608(4) 0.1936(3) 0.0525(3) 0.0409(7) Uani 1 1 d .
H13 H 0.0354 0.1535 -0.0070 0.049 Uiso 1 1 calc R
C14 C 0.0232(4) 0.1471(3) 0.1700(3) 0.0398(7) Uani 1 1 d .
C15 C -0.0551(4) 0.0479(3) 0.2000(3) 0.0430(7) Uani 1 1 d .
H15 H -0.0883 0.0029 0.1474 0.052 Uiso 1 1 calc R
C16 C -0.0754(4) 0.0274(3) 0.3224(3) 0.0460(7) Uani 1 1 d .
H16 H -0.1224 -0.0326 0.3638 0.055 Uiso 1 1 calc R
C17 C -0.0098(5) 0.1163(3) 0.3691(3) 0.0477(8) Uani 1 1 d .
H17 H -0.0084 0.1254 0.4476 0.057 Uiso 1 1 calc R
C18 C 0.0534(5) 0.1890(3) 0.2769(3) 0.0462(7) Uani 1 1 d .
H18 H 0.1052 0.2527 0.2842 0.055 Uiso 1 1 calc R
C19 C 0.4097(7) -0.1004(6) 0.1633(5) 0.094(2) Uani 1 1 d .
H19 H 0.3978 -0.1308 0.0939 0.113 Uiso 1 1 calc R
C20 C 0.4712(6) -0.0005(5) 0.1752(5) 0.0829(16) Uani 1 1 d .
H20 H 0.5068 0.0498 0.1152 0.100 Uiso 1 1 calc R
C21 C 0.4706(6) 0.0115(6) 0.2898(6) 0.0912(18) Uani 1 1 d .
H21 H 0.5087 0.0715 0.3209 0.109 Uiso 1 1 calc R
C22 C 0.4079(7) -0.0745(7) 0.3518(4) 0.094(2) Uani 1 1 d .
H22 H 0.3933 -0.0836 0.4323 0.113 Uiso 1 1 calc R
C23 C 0.3679(6) -0.1483(4) 0.2761(9) 0.109(3) Uani 1 1 d .
H23 H 0.3226 -0.2158 0.2957 0.131 Uiso 1 1 calc R

loop_
_atom_site_aniso_label
_atom_site_aniso_U_11
_atom_site_aniso_U_22
_atom_site_aniso_U_33
_atom_site_aniso_U_23
_atom_site_aniso_U_13
_atom_site_aniso_U_12
Fe1 0.0314(3) 0.0385(3) 0.0363(3) 0.0045(2) -0.00380(19) -0.0062(2)
N1 0.095(3) 0.068(2) 0.103(3) 0.030(2) 0.031(3) -0.013(2)
N2 0.084(3) 0.081(3) 0.128(4) -0.012(3) -0.049(3) -0.029(2)
C1 0.0461(19) 0.052(2) 0.083(3) 0.0103(19) 0.0107(18) -0.0083(16)
C2 0.0413(18) 0.053(2) 0.089(3) 0.0046(19) -0.0172(18) -0.0120(15)
C3 0.0331(15) 0.0466(19) 0.065(2) 0.0049(15) -0.0041(14) -0.0083(13)
C4 0.0306(14) 0.0439(17) 0.0481(16) 0.0031(13) -0.0034(12) -0.0039(12)
C5 0.0522(19) 0.0491(19) 0.0397(16) 0.0030(13) 0.0006(13) -0.0122(15)
C6 0.0476(17) 0.0354(16) 0.0369(15) 0.0029(12) -0.0057(12) -0.0056(13)
C7 0.0479(19) 0.049(2) 0.060(2) 0.0011(15) -0.0169(15) -0.0001(15)
C8 0.089(3) 0.051(2) 0.0424(18) 0.0013(15) -0.0136(18) -0.0202(19)
C9 0.0433(16) 0.0355(15) 0.0418(15) 0.0028(12) -0.0066(12) -0.0074(12)
C10 0.0329(14) 0.0398(16) 0.0388(15) 0.0041(12) -0.0057(11) -0.0010(12)
C11 0.0424(16) 0.0448(17) 0.0424(16) 0.0017(13) -0.0083(12) -0.0115(13)
C12 0.0415(16) 0.0452(17) 0.0395(15) 0.0018(12) -0.0078(12) -0.0094(13)
C13 0.0420(16) 0.0405(16) 0.0383(15) -0.0023(12) -0.0061(12) -0.0059(12)
C14 0.0350(15) 0.0449(17) 0.0363(14) -0.0001(12) -0.0063(11) -0.0032(12)
C15 0.0381(15) 0.0416(17) 0.0496(17) 0.0032(13) -0.0101(13) -0.0095(12)
C16 0.0361(16) 0.0462(18) 0.0503(18) 0.0126(14) 0.0010(13) -0.0081(13)
C17 0.057(2) 0.0442(18) 0.0347(15) 0.0031(12) -0.0015(13) -0.0023(14)
C18 0.0539(19) 0.0370(17) 0.0452(16) -0.0034(13) -0.0061(14) -0.0061(13)
C19 0.055(3) 0.112(5) 0.096(4) -0.045(4) -0.016(3) 0.031(3)
C20 0.042(2) 0.089(4) 0.096(4) 0.035(3) 0.012(2) -0.001(2)
C21 0.043(2) 0.102(4) 0.132(5) -0.022(4) -0.026(3) -0.011(2)
C22 0.048(2) 0.140(5) 0.064(3) 0.032(3) -0.007(2) 0.020(3)
C23 0.037(2) 0.051(3) 0.221(9) 0.024(4) 0.002(3) 0.0048(18)

loop_
_atom_type_symbol
_atom_type_description
_atom_type_scat_dispersion_real
_atom_type_scat_dispersion_imag
_atom_type_scat_source
C C 0.0033 0.0016 'International Tables Vol C Tables 4.2.6.8 and 6.1.1.4'
H H 0.0000 0.0000 'International Tables Vol C Tables 4.2.6.8 and 6.1.1.4'
N N 0.0061 0.0033 'International Tables Vol C Tables 4.2.6.8 and 6.1.1.4'
Fe Fe 0.3463 0.8444 'International Tables Vol C Tables 4.2.6.8 and 6.1.1.4'

loop_
_geom_angle_atom_site_label_1
_geom_angle_atom_site_label_2
_geom_angle_atom_site_label_3
_geom_angle
C18 Fe1 C22 127.5(2)
C18 Fe1 C23 166.9(3)
C22 Fe1 C23 40.1(3)
C18 Fe1 C19 147.8(3)
C22 Fe1 C19 67.1(2)
C23 Fe1 C19 40.8(3)
C18 Fe1 C20 114.45(19)
C22 Fe1 C20 65.9(2)
C23 Fe1 C20 67.2(2)
C19 Fe1 C20 39.6(3)
C18 Fe1 C21 106.7(2)
C22 Fe1 C21 38.3(3)
C23 Fe1 C21 65.9(2)
C19 Fe1 C21 65.7(2)
C20 Fe1 C21 38.9(2)
C18 Fe1 C17 40.86(14)
C22 Fe1 C17 108.23(19)
C23 Fe1 C17 130.9(3)
C19 Fe1 C17 171.3(2)
C20 Fe1 C17 146.5(2)
C21 Fe1 C17 115.6(2)
C18 Fe1 C14 41.35(13)
C22 Fe1 C14 165.9(3)
C23 Fe1 C14 151.7(3)
C19 Fe1 C14 117.6(2)
C20 Fe1 C14 108.49(16)
C21 Fe1 C14 129.4(2)
C17 Fe1 C14 68.77(13)
C18 Fe1 C15 68.41(14)
C22 Fe1 C15 152.5(2)
C23 Fe1 C15 120.9(2)
C19 Fe1 C15 112.72(18)
C20 Fe1 C15 132.8(2)
C21 Fe1 C15 168.8(2)
C17 Fe1 C15 67.76(14)
C14 Fe1 C15 40.44(13)
C18 Fe1 C16 68.96(14)
C22 Fe1 C16 118.49(18)
C23 Fe1 C16 111.30(18)
C19 Fe1 C16 134.2(2)
C20 Fe1 C16 171.9(2)
C21 Fe1 C16 148.5(2)
C17 Fe1 C16 40.57(15)
C14 Fe1 C16 68.83(13)
C15 Fe1 C16 40.46(14)
N1 C1 C3 178.1(5)
N2 C2 C3 178.4(5)
C4 C3 C1 121.6(4)
C4 C3 C2 122.3(3)
C1 C3 C2 116.0(3)
C3 C4 C11 121.3(3)
C3 C4 C5 120.3(3)
C11 C4 C5 118.3(3)
C4 C5 C6 113.4(3)
C4 C5 H5A 108.9
C6 C5 H5A 108.9
C4 C5 H5B 108.9
C6 C5 H5B 108.9
H5A C5 H5B 107.7
C5 C6 C7 110.9(3)
C5 C6 C8 108.8(3)
C7 C6 C8 109.2(3)
C5 C6 C9 108.9(3)
C7 C6 C9 110.0(3)
C8 C6 C9 109.0(3)
C6 C7 H7A 109.5
C6 C7 H7B 109.5
H7A C7 H7B 109.5
C6 C7 H7C 109.5
H7A C7 H7C 109.5
H7B C7 H7C 109.5
C6 C8 H8A 109.5
C6 C8 H8B 109.5
H8A C8 H8B 109.5
C6 C8 H8C 109.5
H8A C8 H8C 109.5
H8B C8 H8C 109.5
C10 C9 C6 112.9(2)
C10 C9 H9A 109.0
C6 C9 H9A 109.0
C10 C9 H9B 109.0
C6 C9 H9B 109.0
H9A C9 H9B 107.8
C11 C10 C12 118.8(3)
C11 C10 C9 120.9(3)
C12 C10 C9 120.3(3)
C10 C11 C4 123.0(3)
C10 C11 H11 118.5
C4 C11 H11 118.5
C13 C12 C10 126.5(3)
C13 C12 H12 116.8
C10 C12 H12 116.8
C12 C13 C14 125.7(3)
C12 C13 H13 117.1
C14 C13 H13 117.1
C15 C14 C18 106.6(3)
C15 C14 C13 124.5(3)
C18 C14 C13 128.9(3)
C15 C14 Fe1 69.78(18)
C18 C14 Fe1 68.22(18)
C13 C14 Fe1 127.3(2)
C14 C15 C16 109.8(3)
C14 C15 Fe1 69.78(17)
C16 C15 Fe1 70.11(18)
C14 C15 H15 125.1
C16 C15 H15 125.1
Fe1 C15 H15 126.6
C17 C16 C15 106.6(3)
C17 C16 Fe1 68.90(19)
C15 C16 Fe1 69.43(18)
C17 C16 H16 126.7
C15 C16 H16 126.7
Fe1 C16 H16 126.5
C18 C17 C16 109.0(3)
C18 C17 Fe1 68.91(19)
C16 C17 Fe1 70.53(19)
C18 C17 H17 125.5
C16 C17 H17 125.5
Fe1 C17 H17 126.6
C17 C18 C14 108.0(3)
C17 C18 Fe1 70.23(19)
C14 C18 Fe1 70.44(18)
C17 C18 H18 126.0
C14 C18 H18 126.0
Fe1 C18 H18 124.9
C20 C19 C23 107.2(5)
C20 C19 Fe1 70.3(3)
C23 C19 Fe1 69.4(3)
C20 C19 H19 126.4
C23 C19 H19 126.4
Fe1 C19 H19 125.5
C21 C20 C19 107.7(5)
C21 C20 Fe1 70.6(3)
C19 C20 Fe1 70.1(3)
C21 C20 H20 126.1
C19 C20 H20 126.1
Fe1 C20 H20 124.8
C22 C21 C20 110.5(5)
C22 C21 Fe1 70.5(3)
C20 C21 Fe1 70.5(3)
C22 C21 H21 124.8
C20 C21 H21 124.8
Fe1 C21 H21 125.9
C21 C22 C23 108.5(5)
C21 C22 Fe1 71.2(3)
C23 C22 Fe1 70.0(3)
C21 C22 H22 125.8
C23 C22 H22 125.8
Fe1 C22 H22 124.6
C22 C23 C19 106.2(5)
C22 C23 Fe1 69.9(3)
C19 C23 Fe1 69.8(3)
C22 C23 H23 126.9
C19 C23 H23 126.9
Fe1 C23 H23 125.0

loop_
_geom_bond_atom_site_label_1
_geom_bond_atom_site_label_2
_geom_bond_distance
Fe1 C18 2.020(3)
Fe1 C22 2.021(4)
Fe1 C23 2.022(4)
Fe1 C19 2.028(4)
Fe1 C20 2.030(4)
Fe1 C21 2.031(4)
Fe1 C17 2.037(3)
Fe1 C14 2.050(3)
Fe1 C15 2.050(3)
Fe1 C16 2.059(3)
N1 C1 1.141(6)
N2 C2 1.141(6)
C1 C3 1.428(5)
C2 C3 1.432(6)
C3 C4 1.379(5)
C4 C11 1.424(4)
C4 C5 1.497(5)
C5 C6 1.531(4)
C5 H5A 0.9700
C5 H5B 0.9700
C6 C7 1.533(5)
C6 C8 1.535(5)
C6 C9 1.538(4)
C7 H7A 0.9600
C7 H7B 0.9600
C7 H7C 0.9600
C8 H8A 0.9600
C8 H8B 0.9600
C8 H8C 0.9600
C9 C10 1.512(4)
C9 H9A 0.9700
C9 H9B 0.9700
C10 C11 1.349(4)
C10 C12 1.444(4)
C11 H11 0.9300
C12 C13 1.342(4)
C12 H12 0.9300
C13 C14 1.450(4)
C13 H13 0.9300
C14 C15 1.417(5)
C14 C18 1.437(4)
C15 C16 1.421(5)
C15 H15 0.9300
C16 C17 1.420(5)
C16 H16 0.9300
C17 C18 1.416(5)
C17 H17 0.9300
C18 H18 0.9300
C19 C20 1.373(9)
C19 C23 1.413(9)
C19 H19 0.9300
C20 C21 1.353(8)
C20 H20 0.9300
C21 C22 1.329(9)
C21 H21 0.9300
C22 C23 1.386(10)
C22 H22 0.9300
C23 H23 0.9300

loop_
_geom_torsion_atom_site_label_1
_geom_torsion_atom_site_label_2
_geom_torsion_atom_site_label_3
_geom_torsion_atom_site_label_4
_geom_torsion
N1 C1 C3 C4 -156(14)
N1 C1 C3 C2 22(14)
N2 C2 C3 C4 -137(17)
N2 C2 C3 C1 45(17)
C1 C3 C4 C11 176.9(3)
C2 C3 C4 C11 -0.9(5)
C1 C3 C4 C5 -0.8(5)
C2 C3 C4 C5 -178.6(3)
C3 C4 C5 C6 -153.0(3)
C11 C4 C5 C6 29.2(4)
C4 C5 C6 C7 69.2(4)
C4 C5 C6 C8 -170.8(3)
C4 C5 C6 C9 -52.0(4)
C5 C6 C9 C10 48.9(3)
C7 C6 C9 C10 -72.9(3)
C8 C6 C9 C10 167.4(3)
C6 C9 C10 C11 -23.4(4)
C6 C9 C10 C12 157.6(3)
C12 C10 C11 C4 176.9(3)
C9 C10 C11 C4 -2.1(5)
C3 C4 C11 C10 -178.5(3)
C5 C4 C11 C10 -0.7(5)
C11 C10 C12 C13 -179.4(3)
C9 C10 C12 C13 -0.4(5)
C10 C12 C13 C14 -176.3(3)
C12 C13 C14 C15 177.7(3)
C12 C13 C14 C18 -1.7(5)
C12 C13 C14 Fe1 -92.5(4)
C18 Fe1 C14 C15 -118.3(3)
C22 Fe1 C14 C15 -160.5(6)
C23 Fe1 C14 C15 59.3(4)
C19 Fe1 C14 C15 93.3(3)
C20 Fe1 C14 C15 135.4(3)
C21 Fe1 C14 C15 173.5(3)
C17 Fe1 C14 C15 -80.2(2)
C16 Fe1 C14 C15 -36.5(2)
C22 Fe1 C14 C18 -42.1(7)
C23 Fe1 C14 C18 177.7(3)
C19 Fe1 C14 C18 -148.3(3)
C20 Fe1 C14 C18 -106.3(3)
C21 Fe1 C14 C18 -68.2(3)
C17 Fe1 C14 C18 38.1(2)
C15 Fe1 C14 C18 118.3(3)
C16 Fe1 C14 C18 81.8(2)
C18 Fe1 C14 C13 123.1(4)
C22 Fe1 C14 C13 81.0(7)
C23 Fe1 C14 C13 -59.2(5)
C19 Fe1 C14 C13 -25.3(4)
C20 Fe1 C14 C13 16.8(4)
C21 Fe1 C14 C13 54.9(4)
C17 Fe1 C14 C13 161.2(3)
C15 Fe1 C14 C13 -118.6(4)
C16 Fe1 C14 C13 -155.1(3)
C18 C14 C15 C16 0.3(4)
C13 C14 C15 C16 -179.2(3)
Fe1 C14 C15 C16 58.8(2)
C18 C14 C15 Fe1 -58.5(2)
C13 C14 C15 Fe1 122.0(3)
C18 Fe1 C15 C14 38.71(19)
C22 Fe1 C15 C14 169.8(4)
C23 Fe1 C15 C14 -151.6(3)
C19 Fe1 C15 C14 -106.5(3)
C20 Fe1 C15 C14 -65.2(3)
C21 Fe1 C15 C14 -26.9(10)
C17 Fe1 C15 C14 82.9(2)
C16 Fe1 C15 C14 121.2(3)
C18 Fe1 C15 C16 -82.5(2)
C22 Fe1 C15 C16 48.7(5)
C23 Fe1 C15 C16 87.2(4)
C19 Fe1 C15 C16 132.3(3)
C20 Fe1 C15 C16 173.6(3)
C21 Fe1 C15 C16 -148.1(9)
C17 Fe1 C15 C16 -38.3(2)
C14 Fe1 C15 C16 -121.2(3)
C14 C15 C16 C17 0.5(4)
Fe1 C15 C16 C17 59.1(2)
C14 C15 C16 Fe1 -58.6(2)
C18 Fe1 C16 C17 -37.2(2)
C22 Fe1 C16 C17 85.0(3)
C23 Fe1 C16 C17 128.7(4)
C19 Fe1 C16 C17 169.8(3)
C20 Fe1 C16 C17 -153.7(10)
C21 Fe1 C16 C17 50.5(4)
C14 Fe1 C16 C17 -81.7(2)
C15 Fe1 C16 C17 -118.2(3)
C18 Fe1 C16 C15 81.0(2)
C22 Fe1 C16 C15 -156.8(3)
C23 Fe1 C16 C15 -113.1(4)
C19 Fe1 C16 C15 -72.0(3)
C20 Fe1 C16 C15 -35.5(11)
C21 Fe1 C16 C15 168.7(4)
C17 Fe1 C16 C15 118.2(3)
C14 Fe1 C16 C15 36.53(19)
C15 C16 C17 C18 -1.1(4)
Fe1 C16 C17 C18 58.3(2)
C15 C16 C17 Fe1 -59.4(2)
C22 Fe1 C17 C18 126.8(3)
C23 Fe1 C17 C18 165.5(3)
C19 Fe1 C17 C18 -177.2(11)
C20 Fe1 C17 C18 53.1(4)
C21 Fe1 C17 C18 86.1(3)
C14 Fe1 C17 C18 -38.6(2)
C15 Fe1 C17 C18 -82.2(2)
C16 Fe1 C17 C18 -120.4(3)
C18 Fe1 C17 C16 120.4(3)
C22 Fe1 C17 C16 -112.8(3)
C23 Fe1 C17 C16 -74.1(4)
C19 Fe1 C17 C16 -56.8(11)
C20 Fe1 C17 C16 173.5(3)
C21 Fe1 C17 C16 -153.5(3)
C14 Fe1 C17 C16 81.8(2)
C15 Fe1 C17 C16 38.16(19)
C16 C17 C18 C14 1.3(4)
Fe1 C17 C18 C14 60.6(2)
C16 C17 C18 Fe1 -59.3(2)
C15 C14 C18 C17 -1.0(4)
C13 C14 C18 C17 178.5(3)
Fe1 C14 C18 C17 -60.5(2)
C15 C14 C18 Fe1 59.5(2)
C13 C14 C18 Fe1 -121.0(3)
C22 Fe1 C18 C17 -73.5(3)
C23 Fe1 C18 C17 -56.7(8)
C19 Fe1 C18 C17 179.2(3)
C20 Fe1 C18 C17 -151.0(3)
C21 Fe1 C18 C17 -110.1(3)
C14 Fe1 C18 C17 118.4(3)
C15 Fe1 C18 C17 80.5(2)
C16 Fe1 C18 C17 36.9(2)
C22 Fe1 C18 C14 168.1(2)
C23 Fe1 C18 C14 -175.1(7)
C19 Fe1 C18 C14 60.8(4)
C20 Fe1 C18 C14 90.6(3)
C21 Fe1 C18 C14 131.5(3)
C17 Fe1 C18 C14 -118.4(3)
C15 Fe1 C18 C14 -37.88(19)
C16 Fe1 C18 C14 -81.5(2)
C18 Fe1 C19 C20 45.3(5)
C22 Fe1 C19 C20 -79.4(4)
C23 Fe1 C19 C20 -118.0(5)
C21 Fe1 C19 C20 -37.5(3)
C17 Fe1 C19 C20 -138.1(11)
C14 Fe1 C19 C20 85.9(3)
C15 Fe1 C19 C20 130.5(3)
C16 Fe1 C19 C20 172.5(3)
C18 Fe1 C19 C23 163.3(4)
C22 Fe1 C19 C23 38.6(4)
C20 Fe1 C19 C23 118.0(5)
C21 Fe1 C19 C23 80.6(4)
C17 Fe1 C19 C23 -20.1(13)
C14 Fe1 C19 C23 -156.1(4)
C15 Fe1 C19 C23 -111.5(4)
C16 Fe1 C19 C23 -69.5(4)
C23 C19 C20 C21 1.0(5)
Fe1 C19 C20 C21 60.9(3)
C23 C19 C20 Fe1 -59.8(3)
C18 Fe1 C20 C21 86.5(4)
C22 Fe1 C20 C21 -35.5(4)
C23 Fe1 C20 C21 -79.3(4)
C19 Fe1 C20 C21 -118.1(5)
C17 Fe1 C20 C21 51.4(5)
C14 Fe1 C20 C21 130.6(4)
C15 Fe1 C20 C21 169.0(3)
C16 Fe1 C20 C21 -160.1(9)
C18 Fe1 C20 C19 -155.4(3)
C22 Fe1 C20 C19 82.6(4)
C23 Fe1 C20 C19 38.8(4)
C21 Fe1 C20 C19 118.1(5)
C17 Fe1 C20 C19 169.5(3)
C14 Fe1 C20 C19 -111.3(3)
C15 Fe1 C20 C19 -72.9(4)
C16 Fe1 C20 C19 -42.0(12)
C19 C20 C21 C22 -1.3(6)
Fe1 C20 C21 C22 59.3(4)
C19 C20 C21 Fe1 -60.6(3)
C18 Fe1 C21 C22 130.3(4)
C23 Fe1 C21 C22 -38.3(4)
C19 Fe1 C21 C22 -83.2(4)
C20 Fe1 C21 C22 -121.3(5)
C17 Fe1 C21 C22 87.3(4)
C14 Fe1 C21 C22 170.1(3)
C15 Fe1 C21 C22 -167.6(8)
C16 Fe1 C21 C22 53.5(6)
C18 Fe1 C21 C20 -108.5(3)
C22 Fe1 C21 C20 121.3(5)
C23 Fe1 C21 C20 83.0(4)
C19 Fe1 C21 C20 38.0(4)
C17 Fe1 C21 C20 -151.4(3)
C14 Fe1 C21 C20 -68.7(4)
C15 Fe1 C21 C20 -46.3(11)
C16 Fe1 C21 C20 174.8(3)
C20 C21 C22 C23 1.0(6)
Fe1 C21 C22 C23 60.4(3)
C20 C21 C22 Fe1 -59.3(4)
C18 Fe1 C22 C21 -67.2(4)
C23 Fe1 C22 C21 118.7(5)
C19 Fe1 C22 C21 79.3(4)
C20 Fe1 C22 C21 36.0(4)
C17 Fe1 C22 C21 -108.5(4)
C14 Fe1 C22 C21 -33.2(8)
C15 Fe1 C22 C21 174.8(3)
C16 Fe1 C22 C21 -151.5(3)
C18 Fe1 C22 C23 174.2(3)
C19 Fe1 C22 C23 -39.3(4)
C20 Fe1 C22 C23 -82.6(4)
C21 Fe1 C22 C23 -118.7(5)
C17 Fe1 C22 C23 132.8(3)
C14 Fe1 C22 C23 -151.9(6)
C15 Fe1 C22 C23 56.2(5)
C16 Fe1 C22 C23 89.8(4)
C21 C22 C23 C19 -0.4(5)
Fe1 C22 C23 C19 60.8(3)
C21 C22 C23 Fe1 -61.1(4)
C20 C19 C23 C22 -0.4(5)
Fe1 C19 C23 C22 -60.8(3)
C20 C19 C23 Fe1 60.4(3)
C18 Fe1 C23 C22 -20.8(9)
C19 Fe1 C23 C22 116.7(5)
C20 Fe1 C23 C22 79.2(4)
C21 Fe1 C23 C22 36.6(3)
C17 Fe1 C23 C22 -67.2(4)
C14 Fe1 C23 C22 166.0(3)
C15 Fe1 C23 C22 -153.5(3)
C16 Fe1 C23 C22 -109.4(3)
C18 Fe1 C23 C19 -137.5(8)
C22 Fe1 C23 C19 -116.7(5)
C20 Fe1 C23 C19 -37.6(4)
C21 Fe1 C23 C19 -80.2(4)
C17 Fe1 C23 C19 176.1(3)
C14 Fe1 C23 C19 49.2(5)
C15 Fe1 C23 C19 89.8(4)
C16 Fe1 C23 C19 133.9(3)
